data_1511873
loop_
_publ_author_name
'Ramesh, Veera V. E.'
'Kale, Sangram S.'
'Kotmale, Amol S.'
'Gawade, Rupesh L.'
'Puranik, Vedavati G.'
'Rajamohanan, P. R.'
'Sanjayan, Gangadhar J.'

_publ_section_title
;
 Carboxamide versus Sulfonamide in Peptide Backbone Folding: A Case Study
 with a Hetero Foldamer
;
_journal_issue 7
_journal_name_full 'Organic Letters'
_journal_page_first 1504
_journal_paper_doi 10.1021/ol4002762
_journal_volume 15
_journal_year 2013
_chemical_formula_moiety 'C36 H50 N6 O11 S2'
_chemical_formula_sum 'C36 H50 N6 O11 S2'
_chemical_formula_weight 806.94
_chemical_melting_point 401.6(15)
_chemical_name_common Peptide
_chemical_name_systematic
; 
 ? 
;
_space_group_IT_number 19
_symmetry_cell_setting orthorhombic
_symmetry_space_group_name_Hall 'P 2ac 2ab'
_symmetry_space_group_name_H-M 'P 21 21 21'
_atom_sites_solution_hydrogens geom
_atom_sites_solution_primary direct
_atom_sites_solution_secondary difmap
_audit_creation_method SHELXL-97
_cell_angle_alpha 90.00
_cell_angle_beta 90.00
_cell_angle_gamma 90.00
_cell_formula_units_Z 4
_cell_length_a 8.7784(2)
_cell_length_b 15.2539(3)
_cell_length_c 29.9127(6)
_cell_measurement_reflns_used 9923
_cell_measurement_temperature 293(2)
_cell_measurement_theta_max 26.75
_cell_measurement_theta_min 2.42
_cell_volume 4005.46(14)
_computing_cell_refinement 'Bruker SAINT'
_computing_data_collection 'Bruker APEX2'
_computing_data_reduction 'Bruker SAINT'
_computing_molecular_graphics 'Bruker SHELXTL,PyMOL and PLATON'
_computing_publication_material 'Bruker SHELXTL'
_computing_structure_refinement 'SHELXL-97 (Sheldrick, 2008)'
_computing_structure_solution 'SHELXS-97 (Sheldrick, 2008)'
_diffrn_ambient_temperature 293(2)
_diffrn_measured_fraction_theta_full 0.999
_diffrn_measured_fraction_theta_max 0.999
_diffrn_measurement_device_type 'Bruker APEX-II CCD'
_diffrn_measurement_method '\f and \w scans'
_diffrn_radiation_monochromator graphite
_diffrn_radiation_source 'fine-focus sealed tube'
_diffrn_radiation_type MoK\a
_diffrn_radiation_wavelength 0.71073
_diffrn_reflns_av_R_equivalents 0.0586
_diffrn_reflns_av_sigmaI/netI 0.0473
_diffrn_reflns_limit_h_max 10
_diffrn_reflns_limit_h_min -9
_diffrn_reflns_limit_k_max 16
_diffrn_reflns_limit_k_min -18
_diffrn_reflns_limit_l_max 35
_diffrn_reflns_limit_l_min -35
_diffrn_reflns_number 31587
_diffrn_reflns_theta_full 25.00
_diffrn_reflns_theta_max 25.00
_diffrn_reflns_theta_min 1.50
_exptl_absorpt_coefficient_mu 0.198
_exptl_absorpt_correction_T_max 0.9766
_exptl_absorpt_correction_T_min 0.9214
_exptl_absorpt_correction_type multi-scan
_exptl_absorpt_process_details 'Bruker SADABS'
_exptl_crystal_colour colourless
_exptl_crystal_density_diffrn 1.338
_exptl_crystal_density_method 'not measured'
_exptl_crystal_description needle
_exptl_crystal_F_000 1712
_exptl_crystal_size_max 0.42
_exptl_crystal_size_mid 0.25
_exptl_crystal_size_min 0.12
_refine_diff_density_max 0.319
_refine_diff_density_min -0.314
_refine_diff_density_rms 0.052
_refine_ls_abs_structure_details 'Flack H D (1983), Acta Cryst. A39, 876-881'
_refine_ls_abs_structure_Flack 0.02(7)
_refine_ls_extinction_coef 0.0016(3)
_refine_ls_extinction_expression Fc^*^=kFc[1+0.001xFc^2^\l^3^/sin(2\q)]^-1/4^
_refine_ls_extinction_method SHELXL
_refine_ls_goodness_of_fit_ref 1.057
_refine_ls_hydrogen_treatment riding
_refine_ls_matrix_type full
_refine_ls_number_parameters 514
_refine_ls_number_reflns 6990
_refine_ls_number_restraints 0
_refine_ls_restrained_S_all 1.057
_refine_ls_R_factor_all 0.0487
_refine_ls_R_factor_gt 0.0428
_refine_ls_shift/su_max 0.001
_refine_ls_shift/su_mean 0.000
_refine_ls_structure_factor_coef Fsqd
_refine_ls_weighting_details 'calc w=1/[\s^2^(Fo^2^)+(0.0384P)^2^+2.7551P] where P=(Fo^2^+2Fc^2^)/3'
_refine_ls_weighting_scheme calc
_refine_ls_wR_factor_gt 0.0965
_refine_ls_wR_factor_ref 0.0997
_reflns_number_gt 6426
_reflns_number_total 6990
_reflns_threshold_expression >2sigma(I)
_cod_data_source_file ol4002762_si_002.cif
_cod_data_source_block C36H50N6O11S2compound4a
_cod_depositor_comments
;
The following automatic conversions were performed:

'_chemical_melting_point' value '127-130 degree centigrade' was
changed to '401.6(15)' - it was converted from degrees Celsius(C) to
Kelvins(K), the average value was taken and precision was
estimated.

'_symmetry_cell_setting' value 'Orthorhombic' changed to
'orthorhombic' according to
/home/saulius/struct/CIF-dictionaries/cif_core.dic dictionary named
'cif_core.dic' version 2.4.2 from 2011-04-26.

Automatic conversion script
Id: cif_fix_values 1891 2012-01-12 08:04:46Z andrius 
;
_cod_original_sg_symbol_H-M P212121
_cod_database_code 1511873

loop_
_symmetry_equiv_pos_as_xyz
'x, y, z'
'x+1/2, -y+1/2, -z'
'-x, y+1/2, -z+1/2'
'-x+1/2, -y, z+1/2'

loop_
_atom_site_label
_atom_site_type_symbol
_atom_site_fract_x
_atom_site_fract_y
_atom_site_fract_z
_atom_site_U_iso_or_equiv
_atom_site_adp_type
_atom_site_occupancy
_atom_site_symmetry_multiplicity
_atom_site_calc_flag
_atom_site_refinement_flags
_atom_site_disorder_assembly
_atom_site_disorder_group
S1 S 0.97238(8) 0.67973(5) 0.18464(2) 0.01748(16) Uani 1 1 d . . .
S2 S 1.02055(8) 1.04975(5) 0.04535(2) 0.02098(17) Uani 1 1 d . . .
O1 O 0.5688(2) 0.61818(13) 0.14526(6) 0.0205(4) Uani 1 1 d . . .
O2 O 0.4973(3) 0.80956(16) 0.24376(12) 0.0630(9) Uani 1 1 d . B .
O3 O 0.9074(2) 0.59933(13) 0.20146(6) 0.0212(4) Uani 1 1 d . . .
O4 O 1.1278(2) 0.68012(14) 0.17005(6) 0.0233(5) Uani 1 1 d . . .
O5 O 1.1084(2) 0.87364(13) 0.12873(6) 0.0182(4) Uani 1 1 d . . .
O6 O 1.4888(2) 0.88776(14) 0.07877(8) 0.0345(5) Uani 1 1 d . . .
O7 O 0.9660(2) 0.96447(12) 0.03204(6) 0.0233(4) Uani 1 1 d . . .
O8 O 0.9336(2) 1.12529(14) 0.03366(7) 0.0299(5) Uani 1 1 d . . .
O9 O 1.2758(4) 1.2266(2) 0.11850(11) 0.0677(10) Uani 1 1 d . . .
O10 O 1.3424(3) 1.08489(17) 0.11701(8) 0.0400(6) Uani 1 1 d . . .
O11 O 0.5838(2) 0.47592(13) 0.16870(6) 0.0249(5) Uani 1 1 d . . .
N1 N 0.5128(3) 0.57871(14) 0.21645(7) 0.0183(5) Uani 1 1 d . B .
N2 N 0.6956(3) 0.71336(16) 0.24178(8) 0.0178(5) Uani 1 1 d . B .
H2 H 0.7177 0.6587 0.2389 0.021 Uiso 1 1 calc R . .
N3 N 0.8667(3) 0.70676(14) 0.14259(7) 0.0163(5) Uani 1 1 d . . .
H3 H 0.7975 0.6702 0.1345 0.020 Uiso 1 1 calc R . .
N4 N 1.1357(2) 0.76364(15) 0.08065(7) 0.0151(5) Uani 1 1 d . . .
N5 N 1.2723(3) 0.91117(15) 0.03866(8) 0.0189(5) Uani 1 1 d . . .
H5 H 1.1874 0.8883 0.0303 0.023 Uiso 1 1 calc R . .
N6 N 1.0379(3) 1.04467(15) 0.09884(8) 0.0213(5) Uani 1 1 d . . .
H6 H 1.0197 0.9945 0.1108 0.026 Uiso 1 1 calc R . .
C1 C 0.5560(3) 0.56179(19) 0.17399(9) 0.0192(6) Uani 1 1 d . . .
C2 C 0.4379(3) 0.66207(19) 0.22691(9) 0.0183(6) Uani 1 1 d . B .
H2A H 0.3727 0.6795 0.2019 0.022 Uiso 1 1 calc R . .
C3 C 0.3380(4) 0.6390(3) 0.26765(11) 0.0364(9) Uani 1 1 d . . .
H3A H 0.2353 0.6236 0.2587 0.044 Uiso 1 1 calc R A 1
H3B H 0.3339 0.6871 0.2888 0.044 Uiso 1 1 calc R A 1
C4 C 0.4263(7) 0.5566(4) 0.28793(18) 0.0187(13) Uani 0.50 1 d P B 1
H4A H 0.5098 0.5754 0.3069 0.022 Uiso 0.50 1 calc PR B 1
H4B H 0.3580 0.5200 0.3053 0.022 Uiso 0.50 1 calc PR B 1
C4' C 0.3249(11) 0.5507(5) 0.2729(3) 0.045(2) Uani 0.50 1 d P B 2
C5 C 0.4810(4) 0.5113(2) 0.25032(10) 0.0317(8) Uani 1 1 d . . .
H5A H 0.4052 0.4703 0.2395 0.038 Uiso 1 1 calc R B 1
H5B H 0.5730 0.4792 0.2577 0.038 Uiso 1 1 calc R B 1
C6 C 0.5463(4) 0.7359(2) 0.23809(10) 0.0264(7) Uani 1 1 d . . .
C7 C 0.8174(3) 0.77122(19) 0.24985(9) 0.0186(6) Uani 1 1 d . . .
C8 C 0.9549(3) 0.76061(18) 0.22677(9) 0.0183(6) Uani 1 1 d . B .
C9 C 1.0775(3) 0.8167(2) 0.23462(9) 0.0231(6) Uani 1 1 d . . .
H9 H 1.1690 0.8088 0.2195 0.028 Uiso 1 1 calc R B .
C10 C 1.0616(4) 0.8845(2) 0.26512(10) 0.0270(7) Uani 1 1 d . B .
H10 H 1.1420 0.9230 0.2701 0.032 Uiso 1 1 calc R . .
C11 C 0.9266(4) 0.8948(2) 0.28801(10) 0.0262(7) Uani 1 1 d . . .
H11 H 0.9170 0.9404 0.3084 0.031 Uiso 1 1 calc R B .
C12 C 0.8046(3) 0.83844(19) 0.28125(9) 0.0228(7) Uani 1 1 d . B .
H12 H 0.7151 0.8454 0.2975 0.027 Uiso 1 1 calc R . .
C13 C 0.8797(3) 0.79013(18) 0.11671(9) 0.0172(6) Uani 1 1 d . . .
C14 C 0.7928(3) 0.7763(2) 0.07278(9) 0.0205(6) Uani 1 1 d . . .
H14A H 0.8263 0.7229 0.0589 0.031 Uiso 1 1 calc R . .
H14B H 0.8120 0.8247 0.0530 0.031 Uiso 1 1 calc R . .
H14C H 0.6856 0.7726 0.0789 0.031 Uiso 1 1 calc R . .
C15 C 0.8042(3) 0.86623(19) 0.14150(10) 0.0208(6) Uani 1 1 d . . .
H15A H 0.7019 0.8503 0.1494 0.031 Uiso 1 1 calc R . .
H15B H 0.8022 0.9170 0.1225 0.031 Uiso 1 1 calc R . .
H15C H 0.8610 0.8792 0.1681 0.031 Uiso 1 1 calc R . .
C16 C 1.0497(3) 0.81115(17) 0.10910(8) 0.0155(6) Uani 1 1 d . . .
C17 C 1.3019(3) 0.77665(19) 0.08359(9) 0.0191(6) Uani 1 1 d . . .
H17 H 1.3324 0.7690 0.1149 0.023 Uiso 1 1 calc R . .
C18 C 1.3688(3) 0.70016(18) 0.05639(9) 0.0200(6) Uani 1 1 d . . .
H18A H 1.3791 0.7155 0.0251 0.024 Uiso 1 1 calc R . .
H18B H 1.4673 0.6824 0.0680 0.024 Uiso 1 1 calc R . .
C19 C 1.2504(3) 0.62856(19) 0.06300(10) 0.0212(6) Uani 1 1 d . . .
H19A H 1.2573 0.5847 0.0396 0.025 Uiso 1 1 calc R . .
H19B H 1.2629 0.6002 0.0918 0.025 Uiso 1 1 calc R . .
C20 C 1.0999(3) 0.67717(18) 0.06064(9) 0.0192(6) Uani 1 1 d . . .
H20A H 1.0659 0.6834 0.0299 0.023 Uiso 1 1 calc R . .
H20B H 1.0218 0.6470 0.0777 0.023 Uiso 1 1 calc R . .
C21 C 1.3631(3) 0.86517(19) 0.06735(10) 0.0203(6) Uani 1 1 d . . .
C22 C 1.3123(3) 0.99472(19) 0.02224(9) 0.0202(6) Uani 1 1 d . . .
C23 C 1.2051(3) 1.06327(19) 0.02198(9) 0.0211(6) Uani 1 1 d . . .
C24 C 1.2462(4) 1.1454(2) 0.00575(10) 0.0285(7) Uani 1 1 d . . .
H24 H 1.1751 1.1906 0.0056 0.034 Uiso 1 1 calc R . .
C25 C 1.3916(4) 1.1605(2) -0.01010(10) 0.0324(8) Uani 1 1 d . . .
H25 H 1.4183 1.2155 -0.0210 0.039 Uiso 1 1 calc R . .
C26 C 1.4968(4) 1.0935(2) -0.00969(10) 0.0310(7) Uani 1 1 d . . .
H26 H 1.5952 1.1037 -0.0199 0.037 Uiso 1 1 calc R . .
C27 C 1.4573(4) 1.0113(2) 0.00584(10) 0.0272(7) Uani 1 1 d . . .
H27 H 1.5290 0.9664 0.0053 0.033 Uiso 1 1 calc R . .
C28 C 1.0818(4) 1.1163(2) 0.13017(10) 0.0255(7) Uani 1 1 d . . .
C29 C 0.9678(4) 1.1914(2) 0.12880(12) 0.0417(9) Uani 1 1 d . . .
H29A H 0.9731 1.2199 0.1002 0.063 Uiso 1 1 calc R . .
H29B H 0.9914 1.2328 0.1520 0.063 Uiso 1 1 calc R . .
H29C H 0.8669 1.1688 0.1333 0.063 Uiso 1 1 calc R . .
C30 C 1.0810(4) 1.0739(2) 0.17643(10) 0.0360(8) Uani 1 1 d . . .
H30A H 0.9814 1.0510 0.1826 0.054 Uiso 1 1 calc R . .
H30B H 1.1072 1.1170 0.1985 0.054 Uiso 1 1 calc R . .
H30C H 1.1540 1.0271 0.1772 0.054 Uiso 1 1 calc R . .
C31 C 1.2422(4) 1.1501(3) 0.12102(11) 0.0358(9) Uani 1 1 d . . .
C32 C 1.4988(4) 1.1104(4) 0.10775(14) 0.0669(14) Uani 1 1 d . . .
H32A H 1.5023 1.1435 0.0805 0.100 Uiso 1 1 calc R . .
H32B H 1.5607 1.0588 0.1047 0.100 Uiso 1 1 calc R . .
H32C H 1.5367 1.1456 0.1319 0.100 Uiso 1 1 calc R . .
C33 C 0.6296(4) 0.4386(2) 0.12469(10) 0.0260(7) Uani 1 1 d . . .
C34 C 0.5009(4) 0.4500(2) 0.09188(11) 0.0351(8) Uani 1 1 d . . .
H34A H 0.4069 0.4327 0.1057 0.053 Uiso 1 1 calc R . .
H34B H 0.5192 0.4143 0.0660 0.053 Uiso 1 1 calc R . .
H34C H 0.4946 0.5104 0.0831 0.053 Uiso 1 1 calc R . .
C35 C 0.6508(4) 0.3423(2) 0.13631(12) 0.0392(9) Uani 1 1 d . . .
H35A H 0.7298 0.3365 0.1583 0.059 Uiso 1 1 calc R . .
H35B H 0.6785 0.3103 0.1099 0.059 Uiso 1 1 calc R . .
H35C H 0.5572 0.3192 0.1481 0.059 Uiso 1 1 calc R . .
C36 C 0.7771(4) 0.4789(2) 0.10928(12) 0.0384(9) Uani 1 1 d . . .
H36A H 0.7601 0.5390 0.1012 0.058 Uiso 1 1 calc R . .
H36B H 0.8148 0.4472 0.0838 0.058 Uiso 1 1 calc R . .
H36C H 0.8506 0.4762 0.1330 0.058 Uiso 1 1 calc R . .

loop_
_atom_site_aniso_label
_atom_site_aniso_U_11
_atom_site_aniso_U_22
_atom_site_aniso_U_33
_atom_site_aniso_U_23
_atom_site_aniso_U_13
_atom_site_aniso_U_12
S1 0.0154(3) 0.0141(4) 0.0229(3) 0.0024(3) -0.0019(3) 0.0001(3)
S2 0.0221(4) 0.0143(4) 0.0265(4) 0.0015(3) -0.0036(3) 0.0025(3)
O1 0.0218(11) 0.0129(10) 0.0269(10) 0.0015(9) 0.0007(8) -0.0004(8)
O2 0.0288(14) 0.0236(15) 0.136(3) -0.0351(15) -0.0254(15) 0.0111(12)
O3 0.0249(11) 0.0132(11) 0.0255(10) 0.0035(8) 0.0001(8) -0.0008(9)
O4 0.0163(10) 0.0231(12) 0.0305(10) 0.0037(9) -0.0021(8) 0.0025(9)
O5 0.0160(10) 0.0139(11) 0.0247(10) 0.0013(8) -0.0026(8) 0.0007(9)
O6 0.0124(11) 0.0250(12) 0.0662(15) 0.0111(11) -0.0055(10) -0.0034(9)
O7 0.0216(10) 0.0165(11) 0.0317(11) -0.0007(8) -0.0078(8) -0.0015(9)
O8 0.0303(12) 0.0198(12) 0.0396(12) 0.0050(9) -0.0064(9) 0.0057(9)
O9 0.067(2) 0.0410(19) 0.095(2) -0.0275(17) 0.0282(18) -0.0256(17)
O10 0.0245(12) 0.0493(17) 0.0463(14) -0.0131(12) -0.0071(10) 0.0018(11)
O11 0.0340(12) 0.0105(11) 0.0302(11) -0.0017(8) 0.0017(9) 0.0047(9)
N1 0.0186(12) 0.0110(12) 0.0253(12) 0.0019(9) -0.0001(10) -0.0018(10)
N2 0.0172(12) 0.0068(12) 0.0295(12) 0.0000(10) -0.0025(10) -0.0023(10)
N3 0.0121(11) 0.0106(12) 0.0262(12) 0.0003(10) -0.0041(9) -0.0048(10)
N4 0.0119(11) 0.0088(12) 0.0248(12) 0.0000(10) -0.0012(9) 0.0013(10)
N5 0.0172(12) 0.0116(13) 0.0281(12) 0.0007(10) -0.0008(10) -0.0026(10)
N6 0.0241(12) 0.0083(12) 0.0314(13) 0.0006(10) 0.0019(10) -0.0023(11)
C1 0.0122(14) 0.0148(16) 0.0307(15) -0.0013(12) -0.0018(11) -0.0006(11)
C2 0.0147(14) 0.0167(15) 0.0235(14) -0.0018(11) -0.0007(11) -0.0027(12)
C3 0.0243(17) 0.056(3) 0.0291(17) 0.0073(16) 0.0069(13) 0.0090(16)
C4 0.011(3) 0.028(4) 0.017(3) 0.002(2) -0.001(2) -0.006(3)
C4' 0.064(6) 0.020(4) 0.051(5) -0.002(3) 0.023(4) 0.003(4)
C5 0.0303(18) 0.0261(18) 0.0386(17) 0.0156(14) -0.0042(14) -0.0094(15)
C6 0.0229(16) 0.0197(17) 0.0366(16) -0.0080(13) -0.0054(13) 0.0066(14)
C7 0.0214(15) 0.0136(16) 0.0207(14) 0.0032(12) -0.0071(11) -0.0017(12)
C8 0.0197(15) 0.0120(15) 0.0230(14) 0.0028(11) -0.0027(11) 0.0034(12)
C9 0.0220(15) 0.0184(16) 0.0290(14) 0.0071(13) -0.0044(12) -0.0009(13)
C10 0.0293(18) 0.0209(17) 0.0309(16) 0.0000(13) -0.0087(13) -0.0132(14)
C11 0.0361(18) 0.0141(16) 0.0285(15) -0.0027(12) -0.0091(13) -0.0035(14)
C12 0.0258(16) 0.0165(16) 0.0261(14) -0.0016(12) -0.0039(12) 0.0016(13)
C13 0.0166(14) 0.0113(15) 0.0238(14) 0.0078(11) -0.0006(11) 0.0035(12)
C14 0.0156(14) 0.0214(17) 0.0245(14) 0.0036(13) -0.0029(12) 0.0017(13)
C15 0.0171(14) 0.0171(17) 0.0283(15) 0.0031(13) 0.0000(12) 0.0024(13)
C16 0.0171(14) 0.0100(14) 0.0196(12) 0.0060(11) -0.0039(11) 0.0013(12)
C17 0.0171(14) 0.0139(16) 0.0261(15) 0.0021(12) -0.0017(11) 0.0013(12)
C18 0.0161(14) 0.0156(16) 0.0285(15) -0.0003(12) 0.0021(11) 0.0038(12)
C19 0.0183(15) 0.0142(16) 0.0311(15) -0.0030(13) -0.0022(12) 0.0029(12)
C20 0.0186(14) 0.0138(15) 0.0252(13) -0.0039(12) -0.0004(11) -0.0003(13)
C21 0.0156(15) 0.0109(15) 0.0343(16) 0.0005(13) 0.0049(12) -0.0003(12)
C22 0.0260(16) 0.0136(16) 0.0210(14) -0.0013(12) -0.0002(12) -0.0044(13)
C23 0.0272(15) 0.0139(16) 0.0222(14) -0.0002(12) -0.0024(12) -0.0038(13)
C24 0.043(2) 0.0134(17) 0.0287(16) 0.0006(13) -0.0047(14) -0.0007(15)
C25 0.047(2) 0.0172(17) 0.0330(16) 0.0042(14) 0.0018(15) -0.0113(16)
C26 0.0328(19) 0.0274(18) 0.0327(16) 0.0001(13) 0.0078(14) -0.0136(15)
C27 0.0310(17) 0.0212(16) 0.0293(15) -0.0035(13) 0.0061(13) -0.0048(14)
C28 0.0336(17) 0.0155(16) 0.0273(15) -0.0082(12) 0.0002(13) 0.0002(13)
C29 0.049(2) 0.026(2) 0.049(2) -0.0137(16) -0.0010(18) 0.0102(18)
C30 0.048(2) 0.029(2) 0.0302(17) -0.0090(14) -0.0007(15) -0.0030(17)
C31 0.041(2) 0.037(2) 0.0294(17) -0.0123(15) 0.0005(14) -0.0087(18)
C32 0.031(2) 0.114(4) 0.056(2) -0.039(3) -0.0051(18) -0.012(2)
C33 0.0279(16) 0.0181(17) 0.0321(16) -0.0063(13) -0.0011(13) 0.0051(14)
C34 0.034(2) 0.0322(19) 0.0394(17) -0.0092(15) -0.0072(14) 0.0105(16)
C35 0.056(2) 0.0175(18) 0.0438(19) -0.0074(15) -0.0032(17) 0.0080(17)
C36 0.0323(19) 0.038(2) 0.045(2) -0.0164(17) 0.0041(15) -0.0005(17)

loop_
_atom_type_symbol
_atom_type_description
_atom_type_scat_dispersion_real
_atom_type_scat_dispersion_imag
_atom_type_scat_source
C C 0.0033 0.0016 'International Tables Vol C Tables 4.2.6.8 and 6.1.1.4'
H H 0.0000 0.0000 'International Tables Vol C Tables 4.2.6.8 and 6.1.1.4'
N N 0.0061 0.0033 'International Tables Vol C Tables 4.2.6.8 and 6.1.1.4'
O O 0.0106 0.0060 'International Tables Vol C Tables 4.2.6.8 and 6.1.1.4'
S S 0.1246 0.1234 'International Tables Vol C Tables 4.2.6.8 and 6.1.1.4'

loop_
_geom_angle_atom_site_label_1
_geom_angle_atom_site_label_2
_geom_angle_atom_site_label_3
_geom_angle
O4 S1 O3 119.10(12)
O4 S1 N3 107.95(12)
O3 S1 N3 105.15(11)
O4 S1 C8 107.25(13)
O3 S1 C8 108.05(12)
N3 S1 C8 109.05(12)
O8 S2 O7 118.93(12)
O8 S2 N6 109.48(13)
O7 S2 N6 105.22(12)
O8 S2 C23 107.34(13)
O7 S2 C23 107.38(13)
N6 S2 C23 108.09(13)
C31 O10 C32 116.2(3)
C1 O11 C33 121.8(2)
C1 N1 C2 119.5(2)
C1 N1 C5 124.6(2)
C2 N1 C5 112.0(2)
C6 N2 C7 126.0(3)
C6 N2 H2 117.0
C7 N2 H2 117.0
C13 N3 S1 125.23(18)
C13 N3 H3 117.4
S1 N3 H3 117.4
C16 N4 C17 116.3(2)
C16 N4 C20 127.9(2)
C17 N4 C20 110.7(2)
C21 N5 C22 122.5(2)
C21 N5 H5 118.7
C22 N5 H5 118.7
C28 N6 S2 127.9(2)
C28 N6 H6 116.0
S2 N6 H6 116.0
O1 C1 O11 126.0(3)
O1 C1 N1 123.6(3)
O11 C1 N1 110.4(2)
N1 C2 C6 114.3(2)
N1 C2 C3 103.1(2)
C6 C2 C3 110.7(2)
N1 C2 H2A 109.5
C6 C2 H2A 109.5
C3 C2 H2A 109.5
C4' C3 C2 111.4(4)
C4' C3 C4 38.5(4)
C2 C3 C4 101.7(3)
C4' C3 H3A 73.3
C2 C3 H3A 111.4
C4 C3 H3A 111.4
C4' C3 H3B 132.0
C2 C3 H3B 111.4
C4 C3 H3B 111.4
H3A C3 H3B 109.3
C5 C4 C3 104.4(4)
C5 C4 H4A 110.9
C3 C4 H4A 110.9
C5 C4 H4B 110.9
C3 C4 H4B 110.9
H4A C4 H4B 108.9
C3 C4' C5 104.1(5)
C4 C5 N1 105.8(3)
C4 C5 C4' 37.4(3)
N1 C5 C4' 100.8(3)
C4 C5 H5A 110.6
N1 C5 H5A 110.6
C4' C5 H5A 78.5
C4 C5 H5B 110.6
N1 C5 H5B 110.6
C4' C5 H5B 141.8
H5A C5 H5B 108.7
O2 C6 N2 124.3(3)
O2 C6 C2 119.8(3)
N2 C6 C2 115.9(3)
C12 C7 C8 119.1(3)
C12 C7 N2 121.0(3)
C8 C7 N2 119.9(3)
C9 C8 C7 120.7(3)
C9 C8 S1 118.7(2)
C7 C8 S1 120.4(2)
C10 C9 C8 119.4(3)
C10 C9 H9 120.3
C8 C9 H9 120.3
C11 C10 C9 119.9(3)
C11 C10 H10 120.1
C9 C10 H10 120.1
C10 C11 C12 121.4(3)
C10 C11 H11 119.3
C12 C11 H11 119.3
C11 C12 C7 119.4(3)
C11 C12 H12 120.3
C7 C12 H12 120.3
N3 C13 C15 111.2(2)
N3 C13 C14 106.8(2)
C15 C13 C14 107.7(2)
N3 C13 C16 109.1(2)
C15 C13 C16 109.5(2)
C14 C13 C16 112.5(2)
C13 C14 H14A 109.5
C13 C14 H14B 109.5
H14A C14 H14B 109.5
C13 C14 H14C 109.5
H14A C14 H14C 109.5
H14B C14 H14C 109.5
C13 C15 H15A 109.5
C13 C15 H15B 109.5
H15A C15 H15B 109.5
C13 C15 H15C 109.5
H15A C15 H15C 109.5
H15B C15 H15C 109.5
O5 C16 N4 118.8(2)
O5 C16 C13 119.7(2)
N4 C16 C13 121.5(2)
N4 C17 C21 116.5(2)
N4 C17 C18 104.1(2)
C21 C17 C18 111.5(2)
N4 C17 H17 108.1
C21 C17 H17 108.1
C18 C17 H17 108.1
C19 C18 C17 102.4(2)
C19 C18 H18A 111.3
C17 C18 H18A 111.3
C19 C18 H18B 111.3
C17 C18 H18B 111.3
H18A C18 H18B 109.2
C20 C19 C18 103.8(2)
C20 C19 H19A 111.0
C18 C19 H19A 111.0
C20 C19 H19B 111.0
C18 C19 H19B 111.0
H19A C19 H19B 109.0
N4 C20 C19 103.4(2)
N4 C20 H20A 111.1
C19 C20 H20A 111.1
N4 C20 H20B 111.1
C19 C20 H20B 111.1
H20A C20 H20B 109.0
O6 C21 N5 124.5(3)
O6 C21 C17 118.9(3)
N5 C21 C17 116.5(2)
C27 C22 C23 118.4(3)
C27 C22 N5 121.1(3)
C23 C22 N5 120.5(3)
C24 C23 C22 119.8(3)
C24 C23 S2 118.6(2)
C22 C23 S2 121.4(2)
C25 C24 C23 120.7(3)
C25 C24 H24 119.7
C23 C24 H24 119.7
C26 C25 C24 119.5(3)
C26 C25 H25 120.2
C24 C25 H25 120.2
C25 C26 C27 120.5(3)
C25 C26 H26 119.7
C27 C26 H26 119.7
C26 C27 C22 121.0(3)
C26 C27 H27 119.5
C22 C27 H27 119.5
N6 C28 C29 111.4(2)
N6 C28 C31 111.9(2)
C29 C28 C31 110.4(3)
N6 C28 C30 104.9(2)
C29 C28 C30 109.9(3)
C31 C28 C30 108.0(3)
C28 C29 H29A 109.5
C28 C29 H29B 109.5
H29A C29 H29B 109.5
C28 C29 H29C 109.5
H29A C29 H29C 109.5
H29B C29 H29C 109.5
C28 C30 H30A 109.5
C28 C30 H30B 109.5
H30A C30 H30B 109.5
C28 C30 H30C 109.5
H30A C30 H30C 109.5
H30B C30 H30C 109.5
O9 C31 O10 123.7(3)
O9 C31 C28 124.3(4)
O10 C31 C28 111.9(3)
O10 C32 H32A 109.5
O10 C32 H32B 109.5
H32A C32 H32B 109.5
O10 C32 H32C 109.5
H32A C32 H32C 109.5
H32B C32 H32C 109.5
O11 C33 C36 110.3(2)
O11 C33 C34 109.2(2)
C36 C33 C34 113.4(3)
O11 C33 C35 101.6(2)
C36 C33 C35 111.1(3)
C34 C33 C35 110.6(3)
C33 C34 H34A 109.5
C33 C34 H34B 109.5
H34A C34 H34B 109.5
C33 C34 H34C 109.5
H34A C34 H34C 109.5
H34B C34 H34C 109.5
C33 C35 H35A 109.5
C33 C35 H35B 109.5
H35A C35 H35B 109.5
C33 C35 H35C 109.5
H35A C35 H35C 109.5
H35B C35 H35C 109.5
C33 C36 H36A 109.5
C33 C36 H36B 109.5
H36A C36 H36B 109.5
C33 C36 H36C 109.5
H36A C36 H36C 109.5
H36B C36 H36C 109.5

loop_
_geom_bond_atom_site_label_1
_geom_bond_atom_site_label_2
_geom_bond_distance
S1 O4 1.432(2)
S1 O3 1.443(2)
S1 N3 1.616(2)
S1 C8 1.770(3)
S2 O8 1.426(2)
S2 O7 1.442(2)
S2 N6 1.609(2)
S2 C23 1.776(3)
O1 C1 1.221(3)
O2 C6 1.215(4)
O5 C16 1.232(3)
O6 C21 1.205(4)
O9 C31 1.206(5)
O10 C31 1.332(4)
O10 C32 1.454(5)
O11 C1 1.342(3)
O11 C33 1.490(3)
N1 C1 1.350(3)
N1 C2 1.465(3)
N1 C5 1.470(4)
N2 C6 1.360(4)
N2 C7 1.407(4)
N2 H2 0.8600
N3 C13 1.493(3)
N3 H3 0.8600
N4 C16 1.349(3)
N4 C17 1.475(3)
N4 C20 1.482(3)
N5 C21 1.366(4)
N5 C22 1.410(4)
N5 H5 0.8600
N6 C28 1.491(4)
N6 H6 0.8600
C2 C6 1.512(4)
C2 C3 1.542(4)
C2 H2A 0.9800
C3 C4' 1.362(8)
C3 C4 1.597(7)
C3 H3A 0.9700
C3 H3B 0.9700
C4 C5 1.404(7)
C4 H4A 0.9700
C4 H4B 0.9700
C4' C5 1.641(9)
C5 H5A 0.9700
C5 H5B 0.9700
C7 C12 1.395(4)
C7 C8 1.400(4)
C8 C9 1.395(4)
C9 C10 1.386(4)
C9 H9 0.9300
C10 C11 1.378(4)
C10 H10 0.9300
C11 C12 1.388(4)
C11 H11 0.9300
C12 H12 0.9300
C13 C15 1.529(4)
C13 C14 1.534(4)
C13 C16 1.543(4)
C14 H14A 0.9600
C14 H14B 0.9600
C14 H14C 0.9600
C15 H15A 0.9600
C15 H15B 0.9600
C15 H15C 0.9600
C17 C21 1.532(4)
C17 C18 1.539(4)
C17 H17 0.9800
C18 C19 1.521(4)
C18 H18A 0.9700
C18 H18B 0.9700
C19 C20 1.516(4)
C19 H19A 0.9700
C19 H19B 0.9700
C20 H20A 0.9700
C20 H20B 0.9700
C22 C27 1.387(4)
C22 C23 1.407(4)
C23 C24 1.391(4)
C24 C25 1.381(5)
C24 H24 0.9300
C25 C26 1.377(5)
C25 H25 0.9300
C26 C27 1.382(4)
C26 H26 0.9300
C27 H27 0.9300
C28 C29 1.521(4)
C28 C31 1.524(5)
C28 C30 1.528(4)
C29 H29A 0.9600
C29 H29B 0.9600
C29 H29C 0.9600
C30 H30A 0.9600
C30 H30B 0.9600
C30 H30C 0.9600
C32 H32A 0.9600
C32 H32B 0.9600
C32 H32C 0.9600
C33 C36 1.506(5)
C33 C34 1.507(4)
C33 C35 1.521(4)
C34 H34A 0.9600
C34 H34B 0.9600
C34 H34C 0.9600
C35 H35A 0.9600
C35 H35B 0.9600
C35 H35C 0.9600
C36 H36A 0.9600
C36 H36B 0.9600
C36 H36C 0.9600

loop_
_geom_torsion_atom_site_label_1
_geom_torsion_atom_site_label_2
_geom_torsion_atom_site_label_3
_geom_torsion_atom_site_label_4
_geom_torsion
O4 S1 N3 C13 -58.0(2)
O3 S1 N3 C13 173.9(2)
C8 S1 N3 C13 58.3(2)
O8 S2 N6 C28 -47.2(3)
O7 S2 N6 C28 -176.1(2)
C23 S2 N6 C28 69.4(3)
C33 O11 C1 O1 -2.4(4)
C33 O11 C1 N1 178.4(2)
C2 N1 C1 O1 17.3(4)
C5 N1 C1 O1 173.2(3)
C2 N1 C1 O11 -163.5(2)
C5 N1 C1 O11 -7.6(4)
C1 N1 C2 C6 -87.9(3)
C5 N1 C2 C6 113.3(3)
C1 N1 C2 C3 151.9(3)
C5 N1 C2 C3 -6.9(3)
N1 C2 C3 C4' -14.3(6)
C6 C2 C3 C4' -136.9(5)
N1 C2 C3 C4 24.7(3)
C6 C2 C3 C4 -97.9(3)
C4' C3 C4 C5 73.6(6)
C2 C3 C4 C5 -36.1(4)
C2 C3 C4' C5 26.8(7)
C4 C3 C4' C5 -55.1(5)
C3 C4 C5 N1 32.2(4)
C3 C4 C5 C4' -54.8(6)
C1 N1 C5 C4 -174.5(3)
C2 N1 C5 C4 -17.0(4)
C1 N1 C5 C4' -136.4(4)
C2 N1 C5 C4' 21.1(4)
C3 C4' C5 C4 73.1(7)
C3 C4' C5 N1 -29.0(6)
C7 N2 C6 O2 -4.2(5)
C7 N2 C6 C2 176.9(2)
N1 C2 C6 O2 174.1(3)
C3 C2 C6 O2 -70.1(4)
N1 C2 C6 N2 -6.9(4)
C3 C2 C6 N2 108.9(3)
C6 N2 C7 C12 42.5(4)
C6 N2 C7 C8 -138.8(3)
C12 C7 C8 C9 -0.6(4)
N2 C7 C8 C9 -179.3(2)
C12 C7 C8 S1 -176.7(2)
N2 C7 C8 S1 4.5(4)
O4 S1 C8 C9 8.4(3)
O3 S1 C8 C9 137.9(2)
N3 S1 C8 C9 -108.3(2)
O4 S1 C8 C7 -175.4(2)
O3 S1 C8 C7 -45.8(3)
N3 S1 C8 C7 68.0(2)
C7 C8 C9 C10 -1.0(4)
S1 C8 C9 C10 175.2(2)
C8 C9 C10 C11 1.3(4)
C9 C10 C11 C12 0.0(5)
C10 C11 C12 C7 -1.6(4)
C8 C7 C12 C11 1.8(4)
N2 C7 C12 C11 -179.4(3)
S1 N3 C13 C15 -79.1(3)
S1 N3 C13 C14 163.63(19)
S1 N3 C13 C16 41.7(3)
C17 N4 C16 O5 14.6(3)
C20 N4 C16 O5 166.8(2)
C17 N4 C16 C13 -166.8(2)
C20 N4 C16 C13 -14.5(4)
N3 C13 C16 O5 -110.1(3)
C15 C13 C16 O5 11.9(3)
C14 C13 C16 O5 131.6(3)
N3 C13 C16 N4 71.3(3)
C15 C13 C16 N4 -166.8(2)
C14 C13 C16 N4 -47.1(3)
C16 N4 C17 C21 -69.9(3)
C20 N4 C17 C21 133.2(2)
C16 N4 C17 C18 166.8(2)
C20 N4 C17 C18 9.9(3)
N4 C17 C18 C19 -30.3(3)
C21 C17 C18 C19 -156.8(2)
C17 C18 C19 C20 39.7(3)
C16 N4 C20 C19 -138.9(3)
C17 N4 C20 C19 14.6(3)
C18 C19 C20 N4 -33.6(3)
C22 N5 C21 O6 -5.5(4)
C22 N5 C21 C17 177.9(2)
N4 C17 C21 O6 162.0(3)
C18 C17 C21 O6 -78.7(3)
N4 C17 C21 N5 -21.3(4)
C18 C17 C21 N5 98.0(3)
C21 N5 C22 C27 46.4(4)
C21 N5 C22 C23 -133.9(3)
C27 C22 C23 C24 -0.4(4)
N5 C22 C23 C24 179.9(3)
C27 C22 C23 S2 -176.2(2)
N5 C22 C23 S2 4.1(4)
O8 S2 C23 C24 12.9(3)
O7 S2 C23 C24 141.9(2)
N6 S2 C23 C24 -105.1(2)
O8 S2 C23 C22 -171.2(2)
O7 S2 C23 C22 -42.2(3)
N6 S2 C23 C22 70.8(3)
C22 C23 C24 C25 -0.1(4)
S2 C23 C24 C25 175.9(2)
C23 C24 C25 C26 -0.2(5)
C24 C25 C26 C27 0.9(5)
C25 C26 C27 C22 -1.4(5)
C23 C22 C27 C26 1.1(4)
N5 C22 C27 C26 -179.1(3)
S2 N6 C28 C29 61.6(3)
S2 N6 C28 C31 -62.6(3)
S2 N6 C28 C30 -179.5(2)
C32 O10 C31 O9 -1.9(5)
C32 O10 C31 C28 179.4(3)
N6 C28 C31 O9 133.1(4)
C29 C28 C31 O9 8.3(5)
C30 C28 C31 O9 -111.9(4)
N6 C28 C31 O10 -48.2(3)
C29 C28 C31 O10 -173.0(3)
C30 C28 C31 O10 66.8(3)
C1 O11 C33 C36 60.8(3)
C1 O11 C33 C34 -64.5(3)
C1 O11 C33 C35 178.7(3)
